data_7016617
loop_
_publ_author_name
'Flores, Jaime A.'
'Kobayashi, Yoshihiro'
'Dias, H. V. Rasika'

_publ_section_title
;
 Synthesis and characterization of silver(i) adducts supported solely
 by 1,3,5-triazapentadienyl ligands or by triazapentadienyl and other
 N-donors.
;
_journal_issue 40
_journal_name_full 'Dalton transactions (Cambridge, England : 2003)'
_journal_page_first 10351
_journal_page_last 10359
_journal_paper_doi 10.1039/c1dt10199d
_journal_volume 40
_journal_year 2011
_chemical_formula_sum 'C24 H7 Ag F24 N4'
_chemical_formula_weight 915.21
_chemical_name_common {[N{(C3F7)C(C6F5)N}2]AgNC(CH2)2CH3}n
_chemical_name_systematic
;
?
;
_space_group_IT_number 19
_symmetry_cell_setting orthorhombic
_symmetry_space_group_name_Hall 'P 2ac 2ab'
_symmetry_space_group_name_H-M 'P 21 21 21'
_atom_sites_solution_hydrogens geom
_atom_sites_solution_primary direct
_atom_sites_solution_secondary difmap
_audit_creation_method SHELXL-97
_cell_angle_alpha 90.00
_cell_angle_beta 90.00
_cell_angle_gamma 90.00
_cell_formula_units_Z 4
_cell_length_a 10.5771(6)
_cell_length_b 14.5688(9)
_cell_length_c 18.7937(11)
_cell_measurement_reflns_used 7732
_cell_measurement_temperature 100(2)
_cell_measurement_theta_max 28.45
_cell_measurement_theta_min 2.21
_cell_volume 2896.0(3)
_computing_cell_refinement 'Bruker SMART'
_computing_data_collection 'Bruker SMART'
_computing_data_reduction 'Bruker SAINT'
_computing_molecular_graphics 'Bruker SHELXTL'
_computing_publication_material 'Bruker SHELXTL'
_computing_structure_refinement 'SHELXL-97 (Sheldrick, 1997)'
_computing_structure_solution 'SHELXS-97 (Sheldrick, 1990)'
_diffrn_ambient_temperature 100(2)
_diffrn_measured_fraction_theta_full 1.000
_diffrn_measured_fraction_theta_max 1.000
_diffrn_measurement_device_type 'CCD area detector'
_diffrn_measurement_method 'phi and omega scans'
_diffrn_radiation_monochromator graphite
_diffrn_radiation_source 'fine-focus sealed tube'
_diffrn_radiation_type MoK\a
_diffrn_radiation_wavelength 0.71073
_diffrn_reflns_av_R_equivalents 0.0273
_diffrn_reflns_av_sigmaI/netI 0.0246
_diffrn_reflns_limit_h_max 13
_diffrn_reflns_limit_h_min -13
_diffrn_reflns_limit_k_max 17
_diffrn_reflns_limit_k_min -17
_diffrn_reflns_limit_l_max 23
_diffrn_reflns_limit_l_min -23
_diffrn_reflns_number 22557
_diffrn_reflns_theta_full 26.00
_diffrn_reflns_theta_max 26.00
_diffrn_reflns_theta_min 1.77
_exptl_absorpt_coefficient_mu 0.878
_exptl_absorpt_correction_T_max 0.8170
_exptl_absorpt_correction_T_min 0.7315
_exptl_absorpt_correction_type multi-scan
_exptl_absorpt_process_details SADABS
_exptl_crystal_colour colorless
_exptl_crystal_density_diffrn 2.099
_exptl_crystal_density_method 'not measured'
_exptl_crystal_description rods
_exptl_crystal_F_000 1768
_exptl_crystal_size_max 0.38
_exptl_crystal_size_mid 0.27
_exptl_crystal_size_min 0.24
_refine_diff_density_max 0.545
_refine_diff_density_min -0.297
_refine_diff_density_rms 0.057
_refine_ls_abs_structure_details 'Flack H D (1983), Acta Cryst. A39, 876-881'
_refine_ls_abs_structure_Flack -0.013(14)
_refine_ls_extinction_method none
_refine_ls_goodness_of_fit_ref 1.068
_refine_ls_hydrogen_treatment constr
_refine_ls_matrix_type full
_refine_ls_number_parameters 501
_refine_ls_number_reflns 5674
_refine_ls_number_restraints 30
_refine_ls_restrained_S_all 1.091
_refine_ls_R_factor_all 0.0233
_refine_ls_R_factor_gt 0.0228
_refine_ls_shift/su_max 0.004
_refine_ls_shift/su_mean 0.000
_refine_ls_structure_factor_coef Fsqd
_refine_ls_weighting_details 'calc w=1/[\s^2^(Fo^2^)+(0.0257P)^2^+1.4754P] where P=(Fo^2^+2Fc^2^)/3'
_refine_ls_weighting_scheme calc
_refine_ls_wR_factor_gt 0.0551
_refine_ls_wR_factor_ref 0.0554
_reflns_number_gt 5580
_reflns_number_total 5674
_reflns_threshold_expression >2sigma(I)
_cod_data_source_file c1dt10199d.txt
_cod_data_source_block dias284s
_cod_depositor_comments
;
The following automatic conversions were performed:

'_symmetry_cell_setting' value 'Orthorhombic' changed to
'orthorhombic' according to
/home/saulius/struct/CIF-dictionaries/cif_core.dic dictionary named
'cif_core.dic' version 2.4.1 from 2010-06-29.

Automatic conversion script
Id: cif_fix_values 1715 2011-07-08 13:25:40Z adriana 
;
_cod_original_sg_symbol_H-M P2(1)2(1)2(1)
_cod_database_code 7016617

loop_
_symmetry_equiv_pos_as_xyz
'x, y, z'
'-x+1/2, -y, z+1/2'
'-x, y+1/2, -z+1/2'
'x+1/2, -y+1/2, -z'

loop_
_atom_site_label
_atom_site_type_symbol
_atom_site_fract_x
_atom_site_fract_y
_atom_site_fract_z
_atom_site_U_iso_or_equiv
_atom_site_adp_type
_atom_site_occupancy
_atom_site_symmetry_multiplicity
_atom_site_calc_flag
_atom_site_refinement_flags
_atom_site_disorder_assembly
_atom_site_disorder_group
Ag Ag 0.611572(18) 1.146737(12) 0.145045(10) 0.02135(5) Uani 1 1 d . . .
N1 N 0.5541(2) 1.01479(14) 0.21784(12) 0.0204(4) Uani 1 1 d . . .
N2 N 0.5599(2) 0.92174(14) 0.32365(12) 0.0208(4) Uani 1 1 d . . .
N3 N 0.50660(19) 0.76854(14) 0.34378(11) 0.0190(4) Uani 1 1 d . . .
N4 N 0.7615(2) 1.06365(17) 0.09968(13) 0.0305(5) Uani 1 1 d . . .
C1 C 0.5687(2) 0.99807(16) 0.28524(14) 0.0188(5) Uani 1 1 d . . .
C2 C 0.4783(2) 0.85373(19) 0.32750(12) 0.0177(5) Uani 1 1 d . . .
C3 C 0.6221(3) 1.07763(16) 0.32979(13) 0.0203(5) Uani 1 1 d . A .
C4 C 0.7614(3) 1.0631(2) 0.3515(2) 0.0424(8) Uani 1 1 d . . .
C5 C 0.8319(3) 1.1427(2) 0.38488(16) 0.0352(7) Uani 1 1 d D A .
C6 C 0.3358(2) 0.87550(16) 0.32424(13) 0.0184(5) Uani 1 1 d . . .
C7 C 0.2777(3) 0.89071(19) 0.39952(14) 0.0224(5) Uani 1 1 d . . .
C8 C 0.1557(3) 0.94797(19) 0.40211(16) 0.0287(6) Uani 1 1 d . . .
C9 C 0.5235(3) 0.94101(18) 0.17184(14) 0.0225(5) Uani 1 1 d . . .
C10 C 0.6067(3) 0.86947(17) 0.15927(13) 0.0254(5) Uani 1 1 d . . .
C11 C 0.5860(3) 0.80481(18) 0.10585(15) 0.0319(7) Uani 1 1 d . . .
C12 C 0.4780(3) 0.8108(2) 0.06482(15) 0.0334(7) Uani 1 1 d . . .
C13 C 0.3929(3) 0.88087(19) 0.07615(14) 0.0309(6) Uani 1 1 d . . .
C14 C 0.4160(3) 0.94558(18) 0.12900(13) 0.0251(6) Uani 1 1 d . . .
C15 C 0.6395(2) 0.75236(15) 0.35119(15) 0.0206(5) Uani 1 1 d . . .
C16 C 0.7061(3) 0.78326(19) 0.41007(15) 0.0253(6) Uani 1 1 d . . .
C17 C 0.8351(3) 0.7689(2) 0.41756(16) 0.0307(6) Uani 1 1 d . . .
C18 C 0.8996(3) 0.72153(19) 0.36538(18) 0.0339(7) Uani 1 1 d . . .
C19 C 0.8353(3) 0.68902(19) 0.30598(18) 0.0342(7) Uani 1 1 d . . .
C20 C 0.7074(3) 0.70445(18) 0.29999(15) 0.0259(6) Uani 1 1 d . . .
C21 C 0.8506(3) 1.0236(2) 0.08394(15) 0.0306(6) Uani 1 1 d . . .
C22 C 0.9672(3) 0.9742(2) 0.06428(18) 0.0433(8) Uani 1 1 d . . .
H22A H 1.0402 1.0163 0.0688 0.052 Uiso 1 1 calc R . .
H22B H 0.9615 0.9549 0.0139 0.052 Uiso 1 1 calc R . .
C23 C 0.9899(3) 0.8899(2) 0.11055(18) 0.0412(8) Uani 1 1 d . . .
H23A H 0.9143 0.8500 0.1085 0.049 Uiso 1 1 calc R . .
H23B H 1.0620 0.8549 0.0908 0.049 Uiso 1 1 calc R . .
C24 C 1.0173(3) 0.9129(3) 0.18668(19) 0.0466(9) Uani 1 1 d . . .
H24A H 1.0943 0.9501 0.1894 0.070 Uiso 1 1 calc R . .
H24B H 1.0293 0.8561 0.2138 0.070 Uiso 1 1 calc R . .
H24C H 0.9462 0.9474 0.2067 0.070 Uiso 1 1 calc R . .
F1 F 0.61579(19) 1.15837(10) 0.29563(8) 0.0357(4) Uani 1 1 d . . .
F2 F 0.55394(18) 1.08762(12) 0.39011(9) 0.0377(4) Uani 1 1 d . . .
F3 F 0.7556(3) 1.00003(19) 0.41193(17) 0.0493(10) Uani 0.710(5) 1 d P A 1
F4 F 0.8239(2) 1.0186(3) 0.30545(18) 0.0609(14) Uani 0.710(5) 1 d P A 1
F4A F 0.8208(6) 1.0889(4) 0.2742(3) 0.0301(16) Uiso 0.290(5) 1 d P A 2
F3A F 0.8020(6) 0.9900(4) 0.3622(4) 0.0382(18) Uiso 0.290(5) 1 d P A 2
F5 F 0.8611(3) 1.1976(3) 0.32833(18) 0.0724(14) Uani 0.713(5) 1 d PD A 1
F6 F 0.7713(3) 1.1891(2) 0.42990(19) 0.0607(14) Uani 0.713(5) 1 d PD A 1
F7 F 0.9420(3) 1.1162(3) 0.4106(2) 0.0445(9) Uani 0.713(5) 1 d PD A 1
F7A F 0.7920(7) 1.1219(6) 0.4549(4) 0.051(2) Uiso 0.287(5) 1 d PD A 2
F6A F 0.7906(6) 1.2274(4) 0.3725(4) 0.036(2) Uiso 0.287(5) 1 d PD A 2
F5A F 0.9532(7) 1.1403(7) 0.3851(4) 0.039(2) Uiso 0.287(5) 1 d PD A 2
F8 F 0.31635(14) 0.95348(10) 0.28629(8) 0.0237(3) Uani 1 1 d . . .
F9 F 0.27031(14) 0.80791(10) 0.29159(8) 0.0244(3) Uani 1 1 d . . .
F10 F 0.36330(15) 0.93302(13) 0.44119(9) 0.0360(4) Uani 1 1 d . . .
F11 F 0.25182(17) 0.80822(12) 0.42861(9) 0.0313(4) Uani 1 1 d . . .
F12 F 0.18011(19) 1.03541(12) 0.38745(11) 0.0431(5) Uani 1 1 d . . .
F13 F 0.10643(17) 0.94444(12) 0.46706(8) 0.0362(4) Uani 1 1 d . . .
F14 F 0.07118(15) 0.91613(13) 0.35656(10) 0.0398(4) Uani 1 1 d . . .
F15 F 0.71435(15) 0.86431(11) 0.19696(9) 0.0315(4) Uani 1 1 d . . .
F16 F 0.6706(2) 0.73848(12) 0.09409(10) 0.0439(5) Uani 1 1 d . . .
F17 F 0.4578(2) 0.74916(13) 0.01297(9) 0.0466(5) Uani 1 1 d . . .
F18 F 0.28895(19) 0.88673(13) 0.03605(9) 0.0422(5) Uani 1 1 d . . .
F19 F 0.33369(16) 1.01427(11) 0.13701(9) 0.0322(4) Uani 1 1 d . . .
F20 F 0.64744(16) 0.67400(11) 0.24135(9) 0.0335(4) Uani 1 1 d . . .
F21 F 0.89758(17) 0.64284(13) 0.25551(11) 0.0498(5) Uani 1 1 d . . .
F22 F 1.02408(17) 0.70682(14) 0.37126(13) 0.0509(6) Uani 1 1 d . . .
F23 F 0.89701(18) 0.80184(13) 0.47422(9) 0.0423(4) Uani 1 1 d . . .
F24 F 0.64451(15) 0.82936(11) 0.46157(8) 0.0293(4) Uani 1 1 d . . .

loop_
_atom_site_aniso_label
_atom_site_aniso_U_11
_atom_site_aniso_U_22
_atom_site_aniso_U_33
_atom_site_aniso_U_23
_atom_site_aniso_U_13
_atom_site_aniso_U_12
Ag 0.02282(9) 0.01496(8) 0.02626(9) 0.00003(8) -0.00193(8) 0.00201(8)
N1 0.0220(10) 0.0163(10) 0.0230(11) -0.0029(9) 0.0003(9) -0.0029(8)
N2 0.0207(10) 0.0177(10) 0.0242(10) 0.0005(9) -0.0020(9) -0.0018(9)
N3 0.0188(10) 0.0176(10) 0.0207(11) 0.0006(8) 0.0013(9) -0.0007(8)
N4 0.0329(13) 0.0254(12) 0.0332(13) 0.0041(10) 0.0063(11) 0.0016(11)
C1 0.0157(11) 0.0169(12) 0.0237(12) -0.0012(10) 0.0005(10) 0.0022(9)
C2 0.0189(11) 0.0197(11) 0.0145(10) -0.0034(11) -0.0008(9) 0.0016(11)
C3 0.0232(12) 0.0164(11) 0.0214(11) 0.0007(9) 0.0019(11) 0.0013(11)
C4 0.0333(16) 0.0318(16) 0.062(2) -0.0248(17) -0.0153(17) 0.0087(13)
C5 0.0262(14) 0.0330(16) 0.0462(16) -0.0086(15) -0.0083(13) -0.0036(14)
C6 0.0213(12) 0.0152(12) 0.0187(11) 0.0003(9) -0.0008(10) 0.0003(10)
C7 0.0202(13) 0.0262(13) 0.0209(13) 0.0003(11) -0.0018(10) -0.0010(11)
C8 0.0254(13) 0.0261(14) 0.0347(15) -0.0022(12) 0.0046(12) 0.0050(11)
C9 0.0309(14) 0.0179(12) 0.0185(11) 0.0010(10) 0.0058(11) -0.0090(11)
C10 0.0297(13) 0.0239(12) 0.0228(12) -0.0001(9) 0.0056(11) -0.0060(12)
C11 0.049(2) 0.0175(13) 0.0291(14) -0.0042(11) 0.0188(14) -0.0054(13)
C12 0.056(2) 0.0240(14) 0.0203(13) -0.0057(11) 0.0085(14) -0.0175(14)
C13 0.0441(16) 0.0293(14) 0.0194(12) 0.0020(10) 0.0008(13) -0.0152(14)
C14 0.0350(16) 0.0205(12) 0.0199(13) 0.0032(10) 0.0006(10) -0.0086(11)
C15 0.0217(12) 0.0143(10) 0.0256(12) 0.0034(10) -0.0008(11) -0.0008(9)
C16 0.0250(14) 0.0215(13) 0.0295(14) 0.0066(11) 0.0008(11) -0.0006(11)
C17 0.0251(14) 0.0293(15) 0.0376(16) 0.0127(12) -0.0099(13) -0.0090(12)
C18 0.0179(13) 0.0262(13) 0.0574(19) 0.0117(13) 0.0024(14) 0.0015(11)
C19 0.0291(15) 0.0207(13) 0.0530(19) 0.0019(13) 0.0107(15) 0.0025(12)
C20 0.0242(14) 0.0179(12) 0.0356(15) -0.0004(11) 0.0027(11) -0.0036(10)
C21 0.0380(17) 0.0276(14) 0.0263(14) 0.0040(11) 0.0063(12) 0.0018(13)
C22 0.046(2) 0.046(2) 0.0374(17) 0.0017(15) 0.0188(15) 0.0103(16)
C23 0.0371(18) 0.0423(18) 0.0444(18) -0.0101(15) -0.0027(15) 0.0082(15)
C24 0.0384(18) 0.058(2) 0.0432(19) -0.0079(17) -0.0098(15) 0.0143(17)
F1 0.0604(11) 0.0160(7) 0.0307(8) 0.0022(6) -0.0156(8) -0.0047(9)
F2 0.0459(10) 0.0375(10) 0.0296(9) -0.0133(8) 0.0131(8) -0.0126(8)
F3 0.0563(19) 0.0304(14) 0.061(2) 0.0156(14) -0.0332(17) -0.0040(13)
F4 0.0205(13) 0.089(3) 0.073(2) -0.061(2) 0.0020(14) 0.0076(15)
F5 0.072(3) 0.078(2) 0.067(2) 0.0230(19) -0.0188(19) -0.050(2)
F6 0.0294(14) 0.060(2) 0.093(3) -0.062(2) -0.0123(16) 0.0097(14)
F7 0.0222(13) 0.046(2) 0.066(3) -0.0222(19) -0.0151(15) 0.0038(13)
F8 0.0231(8) 0.0227(7) 0.0252(7) 0.0065(6) 0.0017(6) 0.0043(6)
F9 0.0223(8) 0.0242(8) 0.0267(8) -0.0053(7) -0.0055(6) -0.0007(6)
F10 0.0262(9) 0.0552(11) 0.0266(8) -0.0170(8) -0.0002(7) -0.0076(8)
F11 0.0351(9) 0.0293(9) 0.0297(9) 0.0110(7) 0.0079(7) 0.0055(7)
F12 0.0499(11) 0.0250(9) 0.0544(11) 0.0020(8) 0.0185(9) 0.0101(8)
F13 0.0320(8) 0.0429(9) 0.0337(8) -0.0066(7) 0.0122(8) -0.0003(9)
F14 0.0253(8) 0.0549(11) 0.0392(9) -0.0074(10) -0.0058(8) 0.0086(7)
F15 0.0311(8) 0.0257(8) 0.0376(9) -0.0033(7) 0.0030(7) 0.0009(7)
F16 0.0600(12) 0.0303(9) 0.0414(10) -0.0120(8) 0.0177(9) 0.0029(9)
F17 0.0795(15) 0.0334(9) 0.0269(9) -0.0120(8) 0.0078(9) -0.0220(10)
F18 0.0570(12) 0.0415(10) 0.0280(9) 0.0027(8) -0.0152(8) -0.0204(9)
F19 0.0384(9) 0.0277(8) 0.0304(8) 0.0003(7) -0.0091(8) 0.0001(7)
F20 0.0336(9) 0.0316(9) 0.0352(9) -0.0126(7) 0.0083(7) -0.0052(7)
F21 0.0334(9) 0.0399(10) 0.0761(13) -0.0138(10) 0.0211(10) 0.0032(10)
F22 0.0198(8) 0.0453(11) 0.0875(17) 0.0141(11) -0.0021(9) 0.0050(8)
F23 0.0294(9) 0.0564(11) 0.0410(10) 0.0144(8) -0.0143(9) -0.0106(9)
F24 0.0292(9) 0.0361(9) 0.0225(7) -0.0027(6) -0.0017(6) -0.0032(7)

loop_
_atom_type_symbol
_atom_type_description
_atom_type_scat_dispersion_real
_atom_type_scat_dispersion_imag
_atom_type_scat_source
C C 0.0033 0.0016 'International Tables Vol C Tables 4.2.6.8 and 6.1.1.4'
H H 0.0000 0.0000 'International Tables Vol C Tables 4.2.6.8 and 6.1.1.4'
N N 0.0061 0.0033 'International Tables Vol C Tables 4.2.6.8 and 6.1.1.4'
F F 0.0171 0.0103 'International Tables Vol C Tables 4.2.6.8 and 6.1.1.4'
Ag Ag -0.8971 1.1015 'International Tables Vol C Tables 4.2.6.8 and 6.1.1.4'

loop_
_geom_angle_atom_site_label_1
_geom_angle_atom_site_label_2
_geom_angle_atom_site_label_3
_geom_angle
_geom_angle_site_symmetry_1
_geom_angle_site_symmetry_3
N4 Ag N3 155.62(8) . 3_655
N4 Ag N1 87.87(8) . .
N3 Ag N1 116.41(8) 3_655 .
C1 N1 C9 118.7(2) . .
C1 N1 Ag 131.72(17) . .
C9 N1 Ag 108.24(16) . .
C2 N2 C1 134.9(2) . .
C2 N3 C15 113.7(2) . .
C2 N3 Ag 131.40(17) . 3_645
C15 N3 Ag 114.79(15) . 3_645
C21 N4 Ag 170.2(2) . .
N1 C1 N2 132.7(2) . .
N1 C1 C3 115.7(2) . .
N2 C1 C3 111.2(2) . .
N3 C2 N2 125.2(2) . .
N3 C2 C6 115.2(2) . .
N2 C2 C6 118.9(2) . .
F1 C3 F2 106.3(2) . .
F1 C3 C1 112.5(2) . .
F2 C3 C1 110.0(2) . .
F1 C3 C4 107.1(2) . .
F2 C3 C4 107.6(2) . .
C1 C3 C4 113.0(2) . .
F3A C4 F4 57.2(4) . .
F3A C4 F3 46.2(4) . .
F4 C4 F3 103.4(3) . .
F3A C4 C5 116.5(4) . .
F4 C4 C5 114.7(3) . .
F3 C4 C5 100.4(3) . .
F3A C4 C3 121.6(4) . .
F4 C4 C3 112.8(3) . .
F3 C4 C3 104.6(3) . .
C5 C4 C3 118.3(2) . .
F3A C4 F4A 102.9(5) . .
F4 C4 F4A 46.1(3) . .
F3 C4 F4A 148.8(3) . .
C5 C4 F4A 90.1(3) . .
C3 C4 F4A 95.8(3) . .
F6 C5 F5A 121.5(5) . .
F6 C5 F7 111.1(3) . .
F5A C5 F7 26.9(3) . .
F6 C5 F6A 56.7(3) . .
F5A C5 F6A 110.7(6) . .
F7 C5 F6A 128.8(4) . .
F6 C5 F5 108.9(3) . .
F5A C5 F5 78.0(4) . .
F7 C5 F5 104.9(3) . .
F6A C5 F5 52.8(3) . .
F6 C5 F7A 48.5(4) . .
F5A C5 F7A 106.8(5) . .
F7 C5 F7A 81.9(4) . .
F6A C5 F7A 105.3(5) . .
F5 C5 F7A 156.5(5) . .
F6 C5 C4 116.1(3) . .
F5A C5 C4 118.2(6) . .
F7 C5 C4 111.2(3) . .
F6A C5 C4 118.5(4) . .
F5 C5 C4 103.7(3) . .
F7A C5 C4 94.3(4) . .
F9 C6 F8 107.10(19) . .
F9 C6 C2 111.7(2) . .
F8 C6 C2 109.9(2) . .
F9 C6 C7 108.3(2) . .
F8 C6 C7 107.37(19) . .
C2 C6 C7 112.2(2) . .
F10 C7 F11 108.0(2) . .
F10 C7 C8 107.3(2) . .
F11 C7 C8 107.5(2) . .
F10 C7 C6 109.2(2) . .
F11 C7 C6 108.8(2) . .
C8 C7 C6 115.9(2) . .
F14 C8 F13 108.4(2) . .
F14 C8 F12 109.5(2) . .
F13 C8 F12 107.7(2) . .
F14 C8 C7 110.9(2) . .
F13 C8 C7 109.7(2) . .
F12 C8 C7 110.5(2) . .
C10 C9 C14 117.1(2) . .
C10 C9 N1 122.0(2) . .
C14 C9 N1 120.1(2) . .
F15 C10 C9 119.4(2) . .
F15 C10 C11 118.4(3) . .
C9 C10 C11 122.1(3) . .
F16 C11 C12 120.5(3) . .
F16 C11 C10 120.2(3) . .
C12 C11 C10 119.3(3) . .
F17 C12 C13 120.3(3) . .
F17 C12 C11 119.6(3) . .
C13 C12 C11 120.1(3) . .
F18 C13 C12 119.9(2) . .
F18 C13 C14 120.3(3) . .
C12 C13 C14 119.8(3) . .
F19 C14 C13 118.3(2) . .
F19 C14 C9 120.2(2) . .
C13 C14 C9 121.5(3) . .
C16 C15 C20 117.0(2) . .
C16 C15 N3 121.5(2) . .
C20 C15 N3 121.5(2) . .
F24 C16 C15 119.4(2) . .
F24 C16 C17 118.6(3) . .
C15 C16 C17 122.1(3) . .
F23 C17 C18 120.2(3) . .
F23 C17 C16 120.5(3) . .
C18 C17 C16 119.3(3) . .
F22 C18 C17 120.5(3) . .
F22 C18 C19 119.5(3) . .
C17 C18 C19 120.0(3) . .
F21 C19 C20 120.6(3) . .
F21 C19 C18 120.0(3) . .
C20 C19 C18 119.4(3) . .
F20 C20 C19 118.4(3) . .
F20 C20 C15 119.3(2) . .
C19 C20 C15 122.3(3) . .
N4 C21 C22 178.5(3) . .
C21 C22 C23 112.5(3) . .
C21 C22 H22A 109.1 . .
C23 C22 H22A 109.1 . .
C21 C22 H22B 109.1 . .
C23 C22 H22B 109.1 . .
H22A C22 H22B 107.8 . .
C24 C23 C22 113.3(3) . .
C24 C23 H23A 108.9 . .
C22 C23 H23A 108.9 . .
C24 C23 H23B 108.9 . .
C22 C23 H23B 108.9 . .
H23A C23 H23B 107.7 . .
C23 C24 H24A 109.5 . .
C23 C24 H24B 109.5 . .
H24A C24 H24B 109.5 . .
C23 C24 H24C 109.5 . .
H24A C24 H24C 109.5 . .
H24B C24 H24C 109.5 . .

loop_
_geom_bond_atom_site_label_1
_geom_bond_atom_site_label_2
_geom_bond_distance
_geom_bond_site_symmetry_2
Ag N4 2.169(2) .
Ag N3 2.181(2) 3_655
Ag N1 2.437(2) .
N1 C1 1.299(3) .
N1 C9 1.417(3) .
N2 C2 1.315(3) .
N2 C1 1.329(3) .
N3 C2 1.313(3) .
N3 C15 1.432(3) .
N3 Ag 2.181(2) 3_645
N4 C21 1.147(4) .
C1 C3 1.537(3) .
C2 C6 1.542(3) .
C3 F1 1.342(3) .
C3 F2 1.351(3) .
C3 C4 1.544(4) .
C4 F3A 1.165(7) .
C4 F4 1.267(4) .
C4 F3 1.462(5) .
C4 C5 1.515(4) .
C4 F4A 1.626(7) .
C5 F6 1.258(4) .
C5 F5A 1.284(8) .
C5 F7 1.320(4) .
C5 F6A 1.330(6) .
C5 F5 1.365(4) .
C5 F7A 1.416(7) .
C6 F9 1.351(3) .
C6 F8 1.357(3) .
C6 C7 1.558(3) .
C7 F10 1.347(3) .
C7 F11 1.348(3) .
C7 C8 1.537(4) .
C8 F14 1.322(3) .
C8 F13 1.328(3) .
C8 F12 1.329(3) .
C9 C10 1.384(4) .
C9 C14 1.395(4) .
C10 F15 1.343(3) .
C10 C11 1.394(4) .
C11 F16 1.336(3) .
C11 C12 1.381(5) .
C12 F17 1.342(3) .
C12 C13 1.377(5) .
C13 F18 1.336(4) .
C13 C14 1.391(4) .
C14 F19 1.335(3) .
C15 C16 1.387(4) .
C15 C20 1.389(4) .
C16 F24 1.346(3) .
C16 C17 1.387(4) .
C17 F23 1.339(3) .
C17 C18 1.379(4) .
C18 F22 1.339(3) .
C18 C19 1.390(5) .
C19 F21 1.337(3) .
C19 C20 1.376(4) .
C20 F20 1.347(3) .
C21 C22 1.475(4) .
C22 C23 1.523(5) .
C22 H22A 0.9900 .
C22 H22B 0.9900 .
C23 C24 1.497(5) .
C23 H23A 0.9900 .
C23 H23B 0.9900 .
C24 H24A 0.9800 .
C24 H24B 0.9800 .
C24 H24C 0.9800 .
